data_7119742
loop_
_publ_author_name
'Karak, Suvendu'
'Kumar, Sushil'
'Bera, Saibal'
'D\'iaz, David D\'iaz'
'Banerjee, Subhrashis'
'Vanka, Kumar'
'Banerjee, Rahul'

_publ_section_title
;
 Interplaying anions in a supramolecular metallohydrogel to form metal
 organic frameworks.
;
_journal_issue 26
_journal_name_full 'Chemical communications (Cambridge, England)'
_journal_page_first 3705
_journal_page_last 3708
_journal_paper_doi 10.1039/c7cc00539c
_journal_volume 53
_journal_year 2017
_chemical_formula_moiety 'C33 H42 N6 O6, 3(C3 H7 N O)'
_chemical_formula_sum 'C42 H63 N9 O9'
_chemical_formula_weight 838.01
_chemical_name_systematic
;
 ? 
;
_space_group_crystal_system hexagonal
_space_group_IT_number 176
_space_group_name_Hall '-P 6c'
_space_group_name_H-M_alt 'P 63/m'
_symmetry_space_group_name_Hall '-P 6c'
_symmetry_space_group_name_H-M 'P 63/m'
_atom_sites_solution_hydrogens geom
_atom_sites_solution_primary direct
_atom_sites_solution_secondary difmap
_audit_block_doi 10.5517/ccdc.csd.cc1my6sk
_audit_creation_date 2016-11-14
_audit_creation_method
;
Olex2 1.2
(compiled 2016.11.07 svn.r3352 for OlexSys, GUI svn.r5261)
;
_audit_update_record
;
2016-11-16 deposited with the CCDC.
2017-02-28 downloaded from the CCDC.
;
_cell_angle_alpha 90.00
_cell_angle_beta 90.00
_cell_angle_gamma 120.00
_cell_formula_units_Z 2
_cell_length_a 14.666(2)
_cell_length_b 14.666(2)
_cell_length_c 12.2227(15)
_cell_measurement_reflns_used 533
_cell_measurement_temperature 298(2)
_cell_measurement_theta_max 61.8300
_cell_measurement_theta_min 6.0380
_cell_volume 2276.8(5)
_computing_molecular_graphics 'Olex2 (Dolomanov et al., 2009)'
_computing_publication_material 'Olex2 (Dolomanov et al., 2009)'
_computing_structure_refinement 'ShelXL (Sheldrick, 2015)'
_computing_structure_solution 'ShelXS (Sheldrick, 2008)'
_diffrn_ambient_temperature 298(2)
_diffrn_measured_fraction_theta_full 0.984
_diffrn_measured_fraction_theta_max 0.984
_diffrn_measurement_device_type 'SuperNova, Dual, Cu at zero, Eos'
_diffrn_radiation_monochromator graphite
_diffrn_radiation_type CuK\a
_diffrn_radiation_wavelength 1.54184
_diffrn_reflns_av_R_equivalents 0.0893
_diffrn_reflns_av_unetI/netI 0.0765
_diffrn_reflns_limit_h_max 10
_diffrn_reflns_limit_h_min -17
_diffrn_reflns_limit_k_max 18
_diffrn_reflns_limit_k_min -17
_diffrn_reflns_limit_l_max 14
_diffrn_reflns_limit_l_min -13
_diffrn_reflns_number 5260
_diffrn_reflns_theta_full 71.12
_diffrn_reflns_theta_max 71.12
_diffrn_reflns_theta_min 3.48
_diffrn_source 'fine-focus sealed tube'
_exptl_absorpt_coefficient_mu 0.712
_exptl_absorpt_correction_T_max 0.931
_exptl_absorpt_correction_T_min 0.918
_exptl_absorpt_correction_type multi-scan
_exptl_absorpt_process_details
;
CrysAlisPro, Agilent Technologies,
Version 1.171.37.35 (release 13-08-2014 CrysAlis171 .NET)
(compiled Aug 13 2014,18:06:01)
Empirical absorption correction using spherical harmonics,
 implemented in SCALE3 ABSPACK scaling algorithm.
;
_exptl_crystal_colour colorless
_exptl_crystal_density_diffrn 1.222
_exptl_crystal_density_method 'not measured'
_exptl_crystal_description niddle
_exptl_crystal_F_000 900
_exptl_crystal_size_max 0.2
_exptl_crystal_size_mid 0.1
_exptl_crystal_size_min 0.1
_refine_diff_density_max 0.436
_refine_diff_density_min -0.267
_refine_diff_density_rms 0.080
_refine_ls_extinction_method none
_refine_ls_goodness_of_fit_ref 1.020
_refine_ls_hydrogen_treatment mixed
_refine_ls_matrix_type full
_refine_ls_number_parameters 120
_refine_ls_number_reflns 1544
_refine_ls_number_restraints 2
_refine_ls_restrained_S_all 1.050
_refine_ls_R_factor_all 0.2057
_refine_ls_R_factor_gt 0.1063
_refine_ls_shift/su_max 0.006
_refine_ls_shift/su_mean 0.002
_refine_ls_structure_factor_coef Fsqd
_refine_ls_weighting_details 'calc w=1/[\s^2^(Fo^2^)+(0.1596P)^2^+0.0000P] where P=(Fo^2^+2Fc^2^)/3'
_refine_ls_weighting_scheme calc
_refine_ls_wR_factor_gt 0.2656
_refine_ls_wR_factor_ref 0.3536
_reflns_number_gt 1380
_reflns_number_total 1544
_reflns_threshold_expression >2sigma(I)
_cod_data_source_file c7cc00539c2.cif
_cod_data_source_block TpPNDA
_cod_depositor_comments 'Adding full bibliography for 7119741--7119744.cif.'
_cod_original_cell_volume 2276.8(8)
_cod_database_code 7119742
_olex2_refinement_description
;
1. Fixed Uiso
 At 1.2 times of:
  All C(H) groups, All C(H,H) groups, All N(H) groups
 At 1.5 times of:
  All C(H,H,H) groups
2. Restrained distances
 C5-C3
 1.28 with sigma of 0.02
 C3-C5
 1.2 with sigma of 0.02
3. Others
 Fixed Sof: H12A(0.5) H12B(0.5) H12C(0.5) H13A(0.5) H13B(0.5) H13C(0.5)
4.a Secondary CH2 refined with riding coordinates:
 C9(H9A,H9B)
4.b Aromatic/amide H refined with riding coordinates:
 N2(H2), C2(H2A)
4.c Idealised Me refined as rotating group:
 C12(H12A,H12B,H12C), C13(H13A,H13B,H13C)
;
_olex2_submission_special_instructions 'No special instructions were received'

loop_
_space_group_symop_id
_space_group_symop_operation_xyz
1 'x, y, z'
2 'x-y, x, z+1/2'
3 '-y, x-y, z'
4 '-x, -y, z+1/2'
5 '-x+y, -x, z'
6 'y, -x+y, z+1/2'
7 '-x, -y, -z'
8 '-x+y, -x, -z-1/2'
9 'y, -x+y, -z'
10 'x, y, -z-1/2'
11 'x-y, x, -z'
12 '-y, x-y, -z-1/2'

loop_
_atom_site_label
_atom_site_type_symbol
_atom_site_fract_x
_atom_site_fract_y
_atom_site_fract_z
_atom_site_U_iso_or_equiv
_atom_site_adp_type
_atom_site_occupancy
_atom_site_calc_flag
_atom_site_disorder_assembly
_atom_site_disorder_group
_atom_site_site_symmetry_order
_atom_site_refinement_flags_posn
_atom_site_refinement_flags_adp
_atom_site_refinement_flags_occupancy
O1 O 0.4892(4) 0.3478(3) 0.5357(4) 0.0986(17) Uani 1 d . . 1 . . .
N2 N 0.7595(4) 0.6221(4) 0.5385(4) 0.0830(16) Uani 1 d . . 1 . . .
H2 H 0.8193 0.6246 0.5356 0.100 Uiso 1 calc . . 1 R . .
C3 C 0.6757(5) 0.4353(4) 0.5377(4) 0.0685(16) Uani 1 d . . 1 D . .
C4 C 0.5713(5) 0.3419(5) 0.5379(5) 0.0725(17) Uani 1 d . . 1 . . .
C5 C 0.6783(6) 0.5301(5) 0.5376(5) 0.081(2) Uani 1 d . . 1 D . .
C6 C 0.7638(6) 0.7238(5) 0.5438(5) 0.0795(18) Uani 1 d . . 1 . . .
N7 N 0.3589(6) 0.4425(6) 0.7500 0.086(2) Uani 1 d . . 2 S T P
C9 C 0.8189(5) 0.7843(4) 0.6462(5) 0.087(2) Uani 1 d . . 1 . . .
H9A H 0.8216 0.8518 0.6456 0.104 Uiso 1 calc . . 1 R . .
H9B H 0.8907 0.7977 0.6465 0.104 Uiso 1 calc . . 1 R . .
C11 C 0.7631(8) 0.7245(8) 0.7500 0.081(3) Uani 1 d . . 2 S T P
C12 C 0.4688(7) 0.5219(8) 0.7500 0.121(4) Uani 1 d . . 2 S T P
H12A H 0.4878 0.5548 0.8206 0.182 Uiso 0.50 calc A -1 1 GR . .
H12B H 0.4812 0.5739 0.6954 0.182 Uiso 0.50 calc A -1 1 GR . .
H12C H 0.5105 0.4898 0.7339 0.182 Uiso 0.50 calc A -1 1 GR . .
C13 C 0.2852(8) 0.4779(8) 0.7500 0.116(3) Uani 1 d . . 2 S T P
H13A H 0.2662 0.4829 0.6760 0.174 Uiso 0.50 calc B -1 1 GR . .
H13B H 0.3159 0.5459 0.7842 0.174 Uiso 0.50 calc B -1 1 GR . .
H13C H 0.2235 0.4290 0.7898 0.174 Uiso 0.50 calc B -1 1 GR . .
O0AA O 0.2341(7) 0.2718(6) 0.7500 0.138(3) Uani 1 d . . 2 S T P
C2 C 0.3285(12) 0.3432(11) 0.7500 0.108(3) Uani 1 d . . 2 S T P
H2A H 0.3799 0.3238 0.7500 0.129 Uiso 1 calc . . 2 RS T P
H5 H 0.621(4) 0.537(4) 0.538(4) 0.063(18) Uiso 1 d . . 1 . . .
H11A H 0.682(6) 0.712(5) 0.7500 0.07(2) Uiso 1 d . . 2 S T P
H6A H 0.691(5) 0.712(4) 0.534(4) 0.082(19) Uiso 1 d . . 1 . . .
H11B H 0.725(8) 0.652(9) 0.7500 0.16(5) Uiso 1 d . . 2 S T P
H6B H 0.799(4) 0.763(4) 0.471(5) 0.09(2) Uiso 1 d . . 1 . . .

loop_
_atom_site_aniso_label
_atom_site_aniso_U_11
_atom_site_aniso_U_22
_atom_site_aniso_U_33
_atom_site_aniso_U_23
_atom_site_aniso_U_13
_atom_site_aniso_U_12
O1 0.083(3) 0.093(3) 0.129(4) 0.003(3) 0.003(3) 0.051(3)
N2 0.088(4) 0.075(4) 0.087(4) 0.002(3) 0.003(3) 0.042(3)
C3 0.080(4) 0.061(4) 0.070(3) -0.001(3) 0.004(3) 0.040(3)
C4 0.066(4) 0.084(4) 0.068(4) 0.000(3) -0.005(3) 0.038(4)
C5 0.082(5) 0.094(6) 0.065(4) 0.002(4) 0.006(3) 0.043(4)
C6 0.088(5) 0.073(4) 0.084(4) 0.004(4) -0.008(4) 0.044(4)
N7 0.099(6) 0.085(6) 0.076(5) 0.000 0.000 0.047(5)
C9 0.099(5) 0.074(4) 0.091(4) 0.002(3) 0.002(4) 0.046(4)
C11 0.084(7) 0.073(6) 0.076(5) 0.000 0.000 0.031(5)
C12 0.086(7) 0.120(8) 0.121(8) 0.000 0.000 0.024(7)
C13 0.159(9) 0.130(9) 0.073(6) 0.000 0.000 0.082(8)
O0AA 0.145(7) 0.101(6) 0.127(6) 0.000 0.000 0.032(5)
C2 0.148(11) 0.105(9) 0.079(6) 0.000 0.000 0.070(9)

loop_
_atom_type_symbol
_atom_type_description
_atom_type_scat_dispersion_real
_atom_type_scat_dispersion_imag
_atom_type_scat_source
C C 0.0181 0.0091 'International Tables Vol C Tables 4.2.6.8 and 6.1.1.4'
H H 0.0000 0.0000 'International Tables Vol C Tables 4.2.6.8 and 6.1.1.4'
N N 0.0311 0.0180 'International Tables Vol C Tables 4.2.6.8 and 6.1.1.4'
O O 0.0492 0.0322 'International Tables Vol C Tables 4.2.6.8 and 6.1.1.4'

loop_
_citation_id
_citation_doi
_citation_year
1 10.1002/anie.201611260 2017

loop_
_geom_angle_atom_site_label_1
_geom_angle_atom_site_label_2
_geom_angle_atom_site_label_3
_geom_angle
_geom_angle_site_symmetry_1
_geom_angle_site_symmetry_3
C5 N2 C6 128.3(6) . .
C4 C3 C4 122.1(6) 5_665 .
C5 C3 C4 115.9(6) . .
C5 C3 C4 122.0(6) . 5_665
O1 C4 C3 122.1(6) . .
O1 C4 C3 120.0(5) . 3_655
C3 C4 C3 117.9(6) 3_655 .
N2 C5 C3 127.6(7) . .
N2 C6 C9 111.9(5) . .
C13 N7 C12 117.0(8) . .
C2 N7 C12 121.8(10) . .
C2 N7 C13 121.2(9) . .
C6 C9 C11 112.0(5) . .
C9 C11 C9 112.4(8) . 10_557
O0AA C2 N7 123.9(12) . .

loop_
_geom_bond_atom_site_label_1
_geom_bond_atom_site_label_2
_geom_bond_distance
_geom_bond_site_symmetry_2
O1 C4 1.250(6) .
N2 C5 1.278(7) .
N2 C6 1.462(8) .
C3 C4 1.457(7) .
C3 C4 1.443(7) 5_665
C3 C5 1.371(7) .
C4 C3 1.443(7) 3_655
C6 C9 1.513(8) .
N7 C12 1.441(10) .
N7 C13 1.414(12) .
N7 C2 1.292(11) .
C9 C11 1.527(7) .
C11 C9 1.527(7) 10_557
O0AA C2 1.250(11) .
